data_7021052
loop_
_publ_author_name
'Ludwig, Gerd'
'Kalu\/derovi\'c, Goran N'
'R\"uffer, Tobias'
'Bette, Martin'
'Korb, Marcus'
'Block, Michael'
'Paschke, Reinhard'
'Lang, Heinrich'
'Steinborn, Dirk'

_publ_section_title
;
 Cationic arene ruthenium(ii) complexes with chelating P-functionalized
 alkyl phenyl sulfide and sulfoxide ligands as potent anticancer agents.
;
_journal_issue 11
_journal_name_full 'Dalton transactions (Cambridge, England : 2003)'
_journal_page_first 3771
_journal_page_last 3774
_journal_paper_doi 10.1039/c3dt33064h
_journal_volume 42
_journal_year 2013
_chemical_formula_sum 'C31 H35 Cl F6 O P2 Ru S'
_chemical_formula_weight 768.11
_chemical_name_systematic
;
?
;
_space_group_IT_number 2
_symmetry_cell_setting triclinic
_symmetry_space_group_name_Hall '-P 1'
_symmetry_space_group_name_H-M 'P -1'
_atom_sites_solution_hydrogens geom
_atom_sites_solution_primary direct
_atom_sites_solution_secondary difmap
_audit_creation_method SHELXL-97
_cell_angle_alpha 83.783(2)
_cell_angle_beta 80.719(2)
_cell_angle_gamma 87.902(2)
_cell_formula_units_Z 2
_cell_length_a 10.0603(2)
_cell_length_b 12.0758(3)
_cell_length_c 13.1404(3)
_cell_measurement_reflns_used 16242
_cell_measurement_temperature 110
_cell_measurement_theta_max 28.3143
_cell_measurement_theta_min 3.0355
_cell_volume 1565.92(6)
_computing_cell_refinement
;
CrysAlisPro, Oxford Diffraction Ltd.,
Version 1.171.34.44 (release 25-10-2010 CrysAlis171 .NET)
(compiled Oct 25 2010,18:11:34)
;
_computing_data_collection
;
CrysAlisPro, Oxford Diffraction Ltd.,
Version 1.171.34.44 (release 25-10-2010 CrysAlis171 .NET)
(compiled Oct 25 2010,18:11:34)
;
_computing_data_reduction
;
CrysAlisPro, Oxford Diffraction Ltd.,
Version 1.171.34.44 (release 25-10-2010 CrysAlis171 .NET)
(compiled Oct 25 2010,18:11:34)
;
_computing_structure_refinement 'SHELXL-97 (Sheldrick, 1997)'
_computing_structure_solution 'SHELXS-97 (Sheldrick, 1997)'
_diffrn_ambient_temperature 110
_diffrn_measured_fraction_theta_full 0.995
_diffrn_measured_fraction_theta_max 0.995
_diffrn_measurement_device_type 'oxford gemini s'
_diffrn_measurement_method '/w scans'
_diffrn_radiation_monochromator graphite
_diffrn_radiation_source 'fine-focus sealed tube'
_diffrn_radiation_type MoK\a
_diffrn_radiation_wavelength 0.71073
_diffrn_reflns_av_R_equivalents 0.0211
_diffrn_reflns_av_sigmaI/netI 0.0203
_diffrn_reflns_limit_h_max 12
_diffrn_reflns_limit_h_min -12
_diffrn_reflns_limit_k_max 14
_diffrn_reflns_limit_k_min -14
_diffrn_reflns_limit_l_max 16
_diffrn_reflns_limit_l_min -16
_diffrn_reflns_number 21224
_diffrn_reflns_theta_full 26.00
_diffrn_reflns_theta_max 26.00
_diffrn_reflns_theta_min 3.04
_diffrn_standards_decay_% 0
_diffrn_standards_interval_count 5
_diffrn_standards_interval_time 50
_diffrn_standards_number 2
_exptl_absorpt_coefficient_mu 0.816
_exptl_absorpt_correction_T_max 1.00000
_exptl_absorpt_correction_T_min 0.95024
_exptl_absorpt_correction_type multi-scan
_exptl_absorpt_process_details
;
CrysAlisPro, Oxford Diffraction Ltd.,
Version 1.171.34.44 (release 25-10-2010 CrysAlis171 .NET)
(compiled Oct 25 2010,18:11:34)
Empirical absorption correction using spherical harmonics,
implemented in SCALE3 ABSPACK scaling algorithm.
;
_exptl_crystal_colour yellow
_exptl_crystal_density_diffrn 1.629
_exptl_crystal_density_method 'not measured'
_exptl_crystal_description block
_exptl_crystal_F_000 780
_exptl_crystal_size_max 0.3
_exptl_crystal_size_mid 0.2
_exptl_crystal_size_min 0.2
_refine_diff_density_max 0.373
_refine_diff_density_min -0.396
_refine_diff_density_rms 0.052
_refine_ls_extinction_method none
_refine_ls_goodness_of_fit_ref 1.034
_refine_ls_hydrogen_treatment constr
_refine_ls_matrix_type full
_refine_ls_number_parameters 388
_refine_ls_number_reflns 6126
_refine_ls_number_restraints 0
_refine_ls_restrained_S_all 1.034
_refine_ls_R_factor_all 0.0232
_refine_ls_R_factor_gt 0.0207
_refine_ls_shift/su_max 0.002
_refine_ls_shift/su_mean 0.000
_refine_ls_structure_factor_coef Fsqd
_refine_ls_weighting_details 'calc w=1/[\s^2^(Fo^2^)+(0.0195P)^2^+1.1306P] where P=(Fo^2^+2Fc^2^)/3'
_refine_ls_weighting_scheme calc
_refine_ls_wR_factor_gt 0.0491
_refine_ls_wR_factor_ref 0.0501
_reflns_number_gt 5707
_reflns_number_total 6126
_reflns_threshold_expression >2sigma(I)
_cod_data_source_file c3dt33064h.txt
_cod_data_source_block exp_582
_cod_original_sg_symbol_H-M P-1
_cod_database_code 7021052

loop_
_symmetry_equiv_pos_as_xyz
'x, y, z'
'-x, -y, -z'

loop_
_atom_site_label
_atom_site_type_symbol
_atom_site_fract_x
_atom_site_fract_y
_atom_site_fract_z
_atom_site_U_iso_or_equiv
_atom_site_adp_type
_atom_site_occupancy
_atom_site_symmetry_multiplicity
_atom_site_calc_flag
_atom_site_refinement_flags
O1 O 0.57614(12) 0.61865(10) 0.06417(9) 0.0195(3) Uani 1 1 d .
C1 C 0.6833(2) 0.84838(17) 0.10144(15) 0.0304(5) Uani 1 1 d .
H1A H 0.7673 0.8075 0.0978 0.046 Uiso 0.50 1 calc PR
H1B H 0.7004 0.9263 0.0832 0.046 Uiso 0.50 1 calc PR
H1C H 0.6310 0.8225 0.0540 0.046 Uiso 0.50 1 calc PR
H1D H 0.6318 0.8967 0.0589 0.046 Uiso 0.50 1 calc PR
H1E H 0.6987 0.7780 0.0735 0.046 Uiso 0.50 1 calc PR
H1F H 0.7682 0.8817 0.1027 0.046 Uiso 0.50 1 calc PR
C2 C 0.60707(18) 0.83089(15) 0.20953(14) 0.0212(4) Uani 1 1 d .
C3 C 0.47955(18) 0.88110(14) 0.23784(14) 0.0198(4) Uani 1 1 d .
H3 H 0.4377 0.9218 0.1873 0.024 Uiso 1 1 calc R
C4 C 0.41377(18) 0.87030(14) 0.34320(13) 0.0180(3) Uani 1 1 d .
H4 H 0.3322 0.9077 0.3606 0.022 Uiso 1 1 calc R
C5 C 0.46925(17) 0.80496(14) 0.42044(13) 0.0176(3) Uani 1 1 d .
C6 C 0.59580(17) 0.74860(15) 0.39055(14) 0.0199(4) Uani 1 1 d .
H6 H 0.6328 0.7013 0.4397 0.024 Uiso 1 1 calc R
C7 C 0.66360(18) 0.76389(15) 0.28908(14) 0.0216(4) Uani 1 1 d .
H7 H 0.7476 0.7297 0.2727 0.026 Uiso 1 1 calc R
C8 C 0.40299(18) 0.78969(15) 0.53252(13) 0.0215(4) Uani 1 1 d .
H8 H 0.3941 0.7095 0.5529 0.026 Uiso 1 1 calc R
C9 C 0.4949(2) 0.8346(2) 0.60044(16) 0.0379(5) Uani 1 1 d .
H9A H 0.5825 0.7998 0.5876 0.057 Uiso 1 1 calc R
H9B H 0.4571 0.8184 0.6722 0.057 Uiso 1 1 calc R
H9C H 0.5027 0.9138 0.5840 0.057 Uiso 1 1 calc R
C10 C 0.2630(2) 0.84262(18) 0.55205(15) 0.0294(4) Uani 1 1 d .
H10A H 0.2065 0.8126 0.5099 0.044 Uiso 1 1 calc R
H10B H 0.2689 0.9218 0.5347 0.044 Uiso 1 1 calc R
H10C H 0.2253 0.8269 0.6239 0.044 Uiso 1 1 calc R
C11 C 0.10856(17) 0.74146(14) 0.32114(13) 0.0170(3) Uani 1 1 d .
C12 C 0.07683(17) 0.85537(15) 0.31718(14) 0.0203(4) Uani 1 1 d .
H12 H 0.1223 0.9044 0.2647 0.024 Uiso 1 1 calc R
C13 C -0.02239(18) 0.89566(16) 0.39133(14) 0.0240(4) Uani 1 1 d .
H13 H -0.0429 0.9715 0.3886 0.029 Uiso 1 1 calc R
C14 C -0.09081(19) 0.82243(17) 0.46939(15) 0.0259(4) Uani 1 1 d .
H14 H -0.1562 0.8495 0.5195 0.031 Uiso 1 1 calc R
C15 C -0.06188(18) 0.70929(17) 0.47279(14) 0.0252(4) Uani 1 1 d .
H15 H -0.1092 0.6604 0.5244 0.030 Uiso 1 1 calc R
C16 C 0.03786(18) 0.66854(15) 0.39921(14) 0.0215(4) Uani 1 1 d .
H16 H 0.0574 0.5925 0.4021 0.026 Uiso 1 1 calc R
C17 C 0.22371(17) 0.76863(14) 0.10446(13) 0.0177(3) Uani 1 1 d .
C18 C 0.33319(18) 0.79289(14) 0.02660(14) 0.0201(4) Uani 1 1 d .
H18 H 0.4204 0.7777 0.0400 0.024 Uiso 1 1 calc R
C19 C 0.31247(19) 0.83969(16) -0.07103(14) 0.0248(4) Uani 1 1 d .
H19 H 0.3859 0.8555 -0.1228 0.030 Uiso 1 1 calc R
C20 C 0.18306(19) 0.86297(16) -0.09175(14) 0.0248(4) Uani 1 1 d .
H20 H 0.1697 0.8939 -0.1574 0.030 Uiso 1 1 calc R
C21 C 0.07346(19) 0.84002(16) -0.01443(15) 0.0257(4) Uani 1 1 d .
H21 H -0.0134 0.8567 -0.0278 0.031 Uiso 1 1 calc R
C22 C 0.09351(18) 0.79236(16) 0.08262(14) 0.0222(4) Uani 1 1 d .
H22 H 0.0197 0.7759 0.1339 0.027 Uiso 1 1 calc R
C23 C 0.68879(17) 0.50455(14) 0.21069(14) 0.0189(4) Uani 1 1 d .
C24 C 0.78871(19) 0.47649(16) 0.13139(15) 0.0251(4) Uani 1 1 d .
H24 H 0.7795 0.4962 0.0624 0.030 Uiso 1 1 calc R
C25 C 0.90249(19) 0.41858(17) 0.15657(16) 0.0282(4) Uani 1 1 d .
H25 H 0.9694 0.3978 0.1042 0.034 Uiso 1 1 calc R
C26 C 0.91674(18) 0.39170(15) 0.25903(16) 0.0255(4) Uani 1 1 d .
H26 H 0.9930 0.3525 0.2754 0.031 Uiso 1 1 calc R
C27 C 0.81843(19) 0.42271(16) 0.33748(15) 0.0251(4) Uani 1 1 d .
H27 H 0.8300 0.4059 0.4063 0.030 Uiso 1 1 calc R
C28 C 0.70231(18) 0.47884(15) 0.31415(14) 0.0225(4) Uani 1 1 d .
H28 H 0.6351 0.4988 0.3667 0.027 Uiso 1 1 calc R
C29 C 0.43484(18) 0.45683(14) 0.17476(14) 0.0192(4) Uani 1 1 d .
H29A H 0.4825 0.4031 0.1317 0.023 Uiso 1 1 calc R
H29B H 0.4133 0.4208 0.2449 0.023 Uiso 1 1 calc R
C30 C 0.30529(18) 0.49509(14) 0.13417(13) 0.0192(4) Uani 1 1 d .
H30A H 0.2643 0.4309 0.1143 0.023 Uiso 1 1 calc R
H30B H 0.3281 0.5465 0.0722 0.023 Uiso 1 1 calc R
C31 C 0.20155(18) 0.55182(14) 0.21090(13) 0.0190(4) Uani 1 1 d .
H31A H 0.1912 0.5070 0.2775 0.023 Uiso 1 1 calc R
H31B H 0.1153 0.5550 0.1866 0.023 Uiso 1 1 calc R
P1 P 0.24730(4) 0.69275(4) 0.22836(3) 0.01505(9) Uani 1 1 d .
S1 S 0.54067(4) 0.57401(3) 0.17378(3) 0.01571(9) Uani 1 1 d .
Cl1 Cl 0.36693(4) 0.55047(3) 0.40989(3) 0.01883(9) Uani 1 1 d .
Ru1 Ru 0.455758(13) 0.700670(11) 0.285736(10) 0.01373(5) Uani 1 1 d .
F1 F 0.22354(12) 0.06338(9) 0.14060(8) 0.0299(3) Uani 1 1 d .
F2 F 0.26387(12) 0.08224(9) 0.30273(9) 0.0291(3) Uani 1 1 d .
F3 F 0.37336(11) 0.19012(10) 0.16462(9) 0.0321(3) Uani 1 1 d .
F4 F 0.21523(11) 0.26705(8) 0.28019(8) 0.0232(2) Uani 1 1 d .
F5 F 0.17291(11) 0.24863(9) 0.11830(8) 0.0264(2) Uani 1 1 d .
F6 F 0.06439(11) 0.14069(9) 0.25563(9) 0.0281(2) Uani 1 1 d .
P2 P 0.21886(4) 0.16533(4) 0.20993(3) 0.01803(10) Uani 1 1 d .

loop_
_atom_site_aniso_label
_atom_site_aniso_U_11
_atom_site_aniso_U_22
_atom_site_aniso_U_33
_atom_site_aniso_U_23
_atom_site_aniso_U_13
_atom_site_aniso_U_12
O1 0.0225(6) 0.0214(6) 0.0137(6) -0.0026(5) -0.0002(5) 0.0014(5)
C1 0.0310(11) 0.0316(11) 0.0262(10) -0.0056(8) 0.0070(8) -0.0124(9)
C2 0.0221(9) 0.0191(9) 0.0225(9) -0.0063(7) 0.0008(7) -0.0078(7)
C3 0.0257(9) 0.0143(8) 0.0205(9) -0.0016(7) -0.0061(7) -0.0031(7)
C4 0.0192(9) 0.0132(8) 0.0227(9) -0.0062(7) -0.0042(7) 0.0006(7)
C5 0.0183(9) 0.0166(8) 0.0200(9) -0.0081(7) -0.0049(7) -0.0018(7)
C6 0.0176(9) 0.0211(9) 0.0238(9) -0.0066(7) -0.0091(7) 0.0000(7)
C7 0.0133(8) 0.0224(9) 0.0302(10) -0.0095(8) -0.0014(7) -0.0028(7)
C8 0.0251(9) 0.0232(9) 0.0173(9) -0.0047(7) -0.0046(7) -0.0011(7)
C9 0.0393(12) 0.0545(14) 0.0239(10) -0.0151(10) -0.0088(9) -0.0055(11)
C10 0.0298(11) 0.0341(11) 0.0228(10) -0.0069(8) 0.0020(8) 0.0027(9)
C11 0.0136(8) 0.0222(9) 0.0162(8) -0.0039(7) -0.0038(7) 0.0005(7)
C12 0.0178(9) 0.0229(9) 0.0202(9) -0.0030(7) -0.0028(7) -0.0001(7)
C13 0.0207(9) 0.0250(10) 0.0268(10) -0.0071(8) -0.0036(8) 0.0054(7)
C14 0.0179(9) 0.0367(11) 0.0225(9) -0.0072(8) 0.0002(7) 0.0046(8)
C15 0.0183(9) 0.0345(11) 0.0207(9) 0.0020(8) 0.0001(7) -0.0019(8)
C16 0.0195(9) 0.0220(9) 0.0226(9) -0.0016(7) -0.0026(7) 0.0007(7)
C17 0.0190(9) 0.0171(8) 0.0178(8) -0.0036(7) -0.0040(7) -0.0004(7)
C18 0.0185(9) 0.0202(9) 0.0216(9) -0.0018(7) -0.0038(7) 0.0012(7)
C19 0.0247(10) 0.0267(10) 0.0210(9) 0.0008(8) -0.0002(8) -0.0002(8)
C20 0.0297(10) 0.0261(10) 0.0191(9) 0.0014(7) -0.0086(8) 0.0003(8)
C21 0.0211(9) 0.0321(11) 0.0261(10) -0.0036(8) -0.0100(8) 0.0004(8)
C22 0.0177(9) 0.0285(10) 0.0207(9) -0.0028(7) -0.0033(7) -0.0016(7)
C23 0.0178(9) 0.0153(8) 0.0237(9) -0.0036(7) -0.0033(7) 0.0017(7)
C24 0.0210(9) 0.0322(11) 0.0238(10) -0.0116(8) -0.0031(8) 0.0025(8)
C25 0.0181(9) 0.0349(11) 0.0334(11) -0.0163(9) -0.0019(8) 0.0046(8)
C26 0.0161(9) 0.0205(9) 0.0403(11) -0.0045(8) -0.0050(8) 0.0024(7)
C27 0.0238(10) 0.0234(10) 0.0271(10) 0.0042(8) -0.0058(8) 0.0014(8)
C28 0.0203(9) 0.0219(9) 0.0231(9) 0.0002(7) 0.0001(7) 0.0036(7)
C29 0.0222(9) 0.0153(8) 0.0205(9) -0.0052(7) -0.0024(7) -0.0002(7)
C30 0.0218(9) 0.0174(9) 0.0195(9) -0.0040(7) -0.0047(7) -0.0022(7)
C31 0.0186(9) 0.0193(9) 0.0192(9) -0.0019(7) -0.0033(7) -0.0026(7)
P1 0.0143(2) 0.0161(2) 0.0148(2) -0.00236(16) -0.00201(16) -0.00009(16)
S1 0.0167(2) 0.0154(2) 0.0150(2) -0.00347(15) -0.00162(16) 0.00179(16)
Cl1 0.0215(2) 0.0185(2) 0.0158(2) -0.00011(16) -0.00180(16) -0.00067(16)
Ru1 0.01365(7) 0.01393(7) 0.01373(7) -0.00277(5) -0.00188(5) 0.00091(5)
F1 0.0427(7) 0.0215(6) 0.0264(6) -0.0076(5) -0.0043(5) -0.0008(5)
F2 0.0380(7) 0.0209(6) 0.0300(6) -0.0001(5) -0.0138(5) 0.0068(5)
F3 0.0178(6) 0.0368(7) 0.0401(7) -0.0079(5) 0.0024(5) -0.0004(5)
F4 0.0277(6) 0.0187(5) 0.0243(5) -0.0053(4) -0.0056(4) 0.0017(4)
F5 0.0336(6) 0.0227(6) 0.0242(6) 0.0023(4) -0.0112(5) -0.0027(5)
F6 0.0198(5) 0.0285(6) 0.0345(6) -0.0002(5) -0.0005(5) -0.0043(4)
P2 0.0173(2) 0.0168(2) 0.0199(2) -0.00202(18) -0.00296(18) 0.00115(17)

loop_
_atom_type_symbol
_atom_type_description
_atom_type_scat_dispersion_real
_atom_type_scat_dispersion_imag
_atom_type_scat_source
C C 0.0033 0.0016 'International Tables Vol C Tables 4.2.6.8 and 6.1.1.4'
F F 0.0171 0.0103 'International Tables Vol C Tables 4.2.6.8 and 6.1.1.4'
P P 0.1023 0.0942 'International Tables Vol C Tables 4.2.6.8 and 6.1.1.4'
S S 0.1246 0.1234 'International Tables Vol C Tables 4.2.6.8 and 6.1.1.4'
Cl Cl 0.1484 0.1585 'International Tables Vol C Tables 4.2.6.8 and 6.1.1.4'
Ru Ru -1.2594 0.8363 'International Tables Vol C Tables 4.2.6.8 and 6.1.1.4'
H H 0.0000 0.0000 'International Tables Vol C Tables 4.2.6.8 and 6.1.1.4'
O O 0.0106 0.0060 'International Tables Vol C Tables 4.2.6.8 and 6.1.1.4'

loop_
_geom_angle_atom_site_label_1
_geom_angle_atom_site_label_2
_geom_angle_atom_site_label_3
_geom_angle
C2 C1 H1A 109.5
C2 C1 H1B 109.5
H1A C1 H1B 109.5
C2 C1 H1C 109.5
H1A C1 H1C 109.5
H1B C1 H1C 109.5
C2 C1 H1D 109.5
H1A C1 H1D 141.1
H1B C1 H1D 56.3
H1C C1 H1D 56.3
C2 C1 H1E 109.5
H1A C1 H1E 56.3
H1B C1 H1E 141.1
H1C C1 H1E 56.3
H1D C1 H1E 109.5
C2 C1 H1F 109.5
H1A C1 H1F 56.3
H1B C1 H1F 56.3
H1C C1 H1F 141.1
H1D C1 H1F 109.5
H1E C1 H1F 109.5
C3 C2 C7 117.35(16)
C3 C2 C1 122.05(17)
C7 C2 C1 120.58(17)
C3 C2 Ru1 69.57(10)
C7 C2 Ru1 71.38(10)
C1 C2 Ru1 131.28(13)
C2 C3 C4 120.91(16)
C2 C3 Ru1 73.73(10)
C4 C3 Ru1 73.24(10)
C2 C3 H3 119.5
C4 C3 H3 119.5
Ru1 C3 H3 125.2
C5 C4 C3 121.44(16)
C5 C4 Ru1 73.93(10)
C3 C4 Ru1 69.51(9)
C5 C4 H4 119.3
C3 C4 H4 119.3
Ru1 C4 H4 129.9
C4 C5 C6 117.64(16)
C4 C5 C8 123.49(16)
C6 C5 C8 118.87(16)
C4 C5 Ru1 70.55(9)
C6 C5 Ru1 69.65(9)
C8 C5 Ru1 130.49(12)
C7 C6 C5 120.97(17)
C7 C6 Ru1 72.33(10)
C5 C6 Ru1 73.55(9)
C7 C6 H6 119.5
C5 C6 H6 119.5
Ru1 C6 H6 126.5
C6 C7 C2 121.51(17)
C6 C7 Ru1 71.72(10)
C2 C7 Ru1 71.79(10)
C6 C7 H7 119.2
C2 C7 H7 119.2
Ru1 C7 H7 129.9
C5 C8 C10 113.82(15)
C5 C8 C9 109.43(15)
C10 C8 C9 110.60(16)
C5 C8 H8 107.6
C10 C8 H8 107.6
C9 C8 H8 107.6
C8 C9 H9A 109.5
C8 C9 H9B 109.5
H9A C9 H9B 109.5
C8 C9 H9C 109.5
H9A C9 H9C 109.5
H9B C9 H9C 109.5
C8 C10 H10A 109.5
C8 C10 H10B 109.5
H10A C10 H10B 109.5
C8 C10 H10C 109.5
H10A C10 H10C 109.5
H10B C10 H10C 109.5
C16 C11 C12 119.20(16)
C16 C11 P1 121.59(13)
C12 C11 P1 119.13(13)
C13 C12 C11 120.32(17)
C13 C12 H12 119.8
C11 C12 H12 119.8
C14 C13 C12 119.92(18)
C14 C13 H13 120.0
C12 C13 H13 120.0
C15 C14 C13 120.17(17)
C15 C14 H14 119.9
C13 C14 H14 119.9
C14 C15 C16 120.18(17)
C14 C15 H15 119.9
C16 C15 H15 119.9
C15 C16 C11 120.19(17)
C15 C16 H16 119.9
C11 C16 H16 119.9
C18 C17 C22 118.95(16)
C18 C17 P1 120.85(13)
C22 C17 P1 119.84(13)
C19 C18 C17 120.17(17)
C19 C18 H18 119.9
C17 C18 H18 119.9
C20 C19 C18 120.39(17)
C20 C19 H19 119.8
C18 C19 H19 119.8
C19 C20 C21 119.86(17)
C19 C20 H20 120.1
C21 C20 H20 120.1
C22 C21 C20 119.97(17)
C22 C21 H21 120.0
C20 C21 H21 120.0
C21 C22 C17 120.66(17)
C21 C22 H22 119.7
C17 C22 H22 119.7
C24 C23 C28 121.45(17)
C24 C23 S1 117.09(14)
C28 C23 S1 121.46(14)
C25 C24 C23 118.94(18)
C25 C24 H24 120.5
C23 C24 H24 120.5
C26 C25 C24 120.19(18)
C26 C25 H25 119.9
C24 C25 H25 119.9
C25 C26 C27 120.45(18)
C25 C26 H26 119.8
C27 C26 H26 119.8
C26 C27 C28 120.36(18)
C26 C27 H27 119.8
C28 C27 H27 119.8
C23 C28 C27 118.56(17)
C23 C28 H28 120.7
C27 C28 H28 120.7
C30 C29 S1 110.22(12)
C30 C29 H29A 109.6
S1 C29 H29A 109.6
C30 C29 H29B 109.6
S1 C29 H29B 109.6
H29A C29 H29B 108.1
C29 C30 C31 114.82(14)
C29 C30 H30A 108.6
C31 C30 H30A 108.6
C29 C30 H30B 108.6
C31 C30 H30B 108.6
H30A C30 H30B 107.5
C30 C31 P1 113.28(12)
C30 C31 H31A 108.9
P1 C31 H31A 108.9
C30 C31 H31B 108.9
P1 C31 H31B 108.9
H31A C31 H31B 107.7
C11 P1 C17 104.43(8)
C11 P1 C31 104.59(8)
C17 P1 C31 101.60(8)
C11 P1 Ru1 112.05(6)
C17 P1 Ru1 119.17(6)
C31 P1 Ru1 113.46(6)
O1 S1 C23 106.71(8)
O1 S1 C29 106.00(8)
C23 S1 C29 100.60(8)
O1 S1 Ru1 115.80(5)
C23 S1 Ru1 111.48(6)
C29 S1 Ru1 114.87(6)
C3 Ru1 C6 77.90(7)
C3 Ru1 C7 65.71(7)
C6 Ru1 C7 35.95(7)
C3 Ru1 C4 37.25(6)
C6 Ru1 C4 64.94(6)
C7 Ru1 C4 76.63(6)
C3 Ru1 C2 36.70(7)
C6 Ru1 C2 66.06(7)
C7 Ru1 C2 36.83(7)
C4 Ru1 C2 66.15(6)
C3 Ru1 S1 120.09(5)
C6 Ru1 S1 115.72(5)
C7 Ru1 S1 91.75(5)
C4 Ru1 S1 157.25(5)
C2 Ru1 S1 92.78(5)
C3 Ru1 C5 66.03(6)
C6 Ru1 C5 36.80(6)
C7 Ru1 C5 65.34(6)
C4 Ru1 C5 35.52(6)
C2 Ru1 C5 78.18(6)
S1 Ru1 C5 152.37(5)
C3 Ru1 P1 94.32(5)
C6 Ru1 P1 155.03(5)
C7 Ru1 P1 157.05(5)
C4 Ru1 P1 94.47(5)
C2 Ru1 P1 120.21(5)
S1 Ru1 P1 88.802(16)
C5 Ru1 P1 118.39(4)
C3 Ru1 Cl1 150.45(5)
C6 Ru1 Cl1 91.81(5)
C7 Ru1 Cl1 119.55(5)
C4 Ru1 Cl1 113.36(5)
C2 Ru1 Cl1 156.31(5)
S1 Ru1 Cl1 89.376(15)
C5 Ru1 Cl1 89.09(4)
P1 Ru1 Cl1 83.397(15)
F3 P2 F6 179.80(7)
F3 P2 F5 90.22(6)
F6 P2 F5 89.89(6)
F3 P2 F1 90.12(6)
F6 P2 F1 90.05(6)
F5 P2 F1 90.46(6)
F3 P2 F2 90.18(6)
F6 P2 F2 89.71(6)
F5 P2 F2 179.43(7)
F1 P2 F2 89.94(6)
F3 P2 F4 89.64(6)
F6 P2 F4 90.19(6)
F5 P2 F4 90.05(6)
F1 P2 F4 179.43(7)
F2 P2 F4 89.54(6)

loop_
_geom_bond_atom_site_label_1
_geom_bond_atom_site_label_2
_geom_bond_distance
O1 S1 1.4740(12)
C1 C2 1.499(2)
C1 H1A 0.9600
C1 H1B 0.9600
C1 H1C 0.9600
C1 H1D 0.9600
C1 H1E 0.9600
C1 H1F 0.9600
C2 C3 1.411(3)
C2 C7 1.430(3)
C2 Ru1 2.2661(17)
C3 C4 1.429(2)
C3 Ru1 2.2121(17)
C3 H3 0.9300
C4 C5 1.393(2)
C4 Ru1 2.2612(17)
C4 H4 0.9300
C5 C6 1.439(2)
C5 C8 1.510(2)
C5 Ru1 2.3044(16)
C6 C7 1.393(3)
C6 Ru1 2.2528(17)
C6 H6 0.9300
C7 Ru1 2.2607(17)
C7 H7 0.9300
C8 C10 1.520(3)
C8 C9 1.534(3)
C8 H8 0.9800
C9 H9A 0.9600
C9 H9B 0.9600
C9 H9C 0.9600
C10 H10A 0.9600
C10 H10B 0.9600
C10 H10C 0.9600
C11 C16 1.396(2)
C11 C12 1.398(2)
C11 P1 1.8240(17)
C12 C13 1.391(3)
C12 H12 0.9300
C13 C14 1.389(3)
C13 H13 0.9300
C14 C15 1.384(3)
C14 H14 0.9300
C15 C16 1.392(3)
C15 H15 0.9300
C16 H16 0.9300
C17 C18 1.393(2)
C17 C22 1.399(2)
C17 P1 1.8254(17)
C18 C19 1.389(3)
C18 H18 0.9300
C19 C20 1.385(3)
C19 H19 0.9300
C20 C21 1.387(3)
C20 H20 0.9300
C21 C22 1.383(3)
C21 H21 0.9300
C22 H22 0.9300
C23 C24 1.387(3)
C23 C28 1.389(3)
C23 S1 1.7924(18)
C24 C25 1.387(3)
C24 H24 0.9300
C25 C26 1.379(3)
C25 H25 0.9300
C26 C27 1.382(3)
C26 H26 0.9300
C27 C28 1.390(3)
C27 H27 0.9300
C28 H28 0.9300
C29 C30 1.524(2)
C29 S1 1.7994(17)
C29 H29A 0.9700
C29 H29B 0.9700
C30 C31 1.527(2)
C30 H30A 0.9700
C30 H30B 0.9700
C31 P1 1.8267(18)
C31 H31A 0.9700
C31 H31B 0.9700
P1 Ru1 2.3486(4)
S1 Ru1 2.2847(4)
Cl1 Ru1 2.3995(4)
F1 P2 1.6039(11)
F2 P2 1.6058(11)
F3 P2 1.5990(11)
F4 P2 1.6106(11)
F5 P2 1.5996(11)
F6 P2 1.5995(11)

loop_
_geom_torsion_atom_site_label_1
_geom_torsion_atom_site_label_2
_geom_torsion_atom_site_label_3
_geom_torsion_atom_site_label_4
_geom_torsion
C7 C2 C3 C4 3.5(2)
C1 C2 C3 C4 -174.97(16)
Ru1 C2 C3 C4 58.35(14)
C7 C2 C3 Ru1 -54.81(14)
C1 C2 C3 Ru1 126.68(17)
C2 C3 C4 C5 -3.7(3)
Ru1 C3 C4 C5 54.91(15)
C2 C3 C4 Ru1 -58.58(14)
C3 C4 C5 C6 0.1(2)
Ru1 C4 C5 C6 53.05(14)
C3 C4 C5 C8 -179.21(16)
Ru1 C4 C5 C8 -126.31(16)
C3 C4 C5 Ru1 -52.91(14)
C4 C5 C6 C7 3.4(2)
C8 C5 C6 C7 -177.21(16)
Ru1 C5 C6 C7 56.89(15)
C4 C5 C6 Ru1 -53.48(14)
C8 C5 C6 Ru1 125.90(15)
C5 C6 C7 C2 -3.5(3)
Ru1 C6 C7 C2 53.94(15)
C5 C6 C7 Ru1 -57.47(14)
C3 C2 C7 C6 0.0(2)
C1 C2 C7 C6 178.54(16)
Ru1 C2 C7 C6 -53.91(15)
C3 C2 C7 Ru1 53.91(14)
C1 C2 C7 Ru1 -127.55(16)
C4 C5 C8 C10 5.9(2)
C6 C5 C8 C10 -173.49(16)
Ru1 C5 C8 C10 -86.44(19)
C4 C5 C8 C9 -118.45(19)
C6 C5 C8 C9 62.2(2)
Ru1 C5 C8 C9 149.26(15)
C16 C11 C12 C13 1.1(3)
P1 C11 C12 C13 -175.63(14)
C11 C12 C13 C14 -0.3(3)
C12 C13 C14 C15 -0.9(3)
C13 C14 C15 C16 1.3(3)
C14 C15 C16 C11 -0.5(3)
C12 C11 C16 C15 -0.7(3)
P1 C11 C16 C15 175.95(14)
C22 C17 C18 C19 -0.1(3)
P1 C17 C18 C19 172.92(14)
C17 C18 C19 C20 0.2(3)
C18 C19 C20 C21 0.4(3)
C19 C20 C21 C22 -1.0(3)
C20 C21 C22 C17 1.1(3)
C18 C17 C22 C21 -0.5(3)
P1 C17 C22 C21 -173.66(14)
C28 C23 C24 C25 1.9(3)
S1 C23 C24 C25 -177.36(15)
C23 C24 C25 C26 -1.4(3)
C24 C25 C26 C27 -0.4(3)
C25 C26 C27 C28 1.7(3)
C24 C23 C28 C27 -0.7(3)
S1 C23 C28 C27 178.58(14)
C26 C27 C28 C23 -1.1(3)
S1 C29 C30 C31 -76.53(16)
C29 C30 C31 P1 73.84(17)
C16 C11 P1 C17 139.03(15)
C12 C11 P1 C17 -44.27(15)
C16 C11 P1 C31 32.69(16)
C12 C11 P1 C31 -150.62(14)
C16 C11 P1 Ru1 -90.64(15)
C12 C11 P1 Ru1 86.06(14)
C18 C17 P1 C11 151.60(14)
C22 C17 P1 C11 -35.40(16)
C18 C17 P1 C31 -99.83(15)
C22 C17 P1 C31 73.16(16)
C18 C17 P1 Ru1 25.62(17)
C22 C17 P1 Ru1 -161.38(12)
C30 C31 P1 C11 179.51(12)
C30 C31 P1 C17 71.07(14)
C30 C31 P1 Ru1 -58.09(13)
C24 C23 S1 O1 -17.97(16)
C28 C23 S1 O1 162.72(14)
C24 C23 S1 C29 92.46(15)
C28 C23 S1 C29 -86.85(16)
C24 C23 S1 Ru1 -145.31(13)
C28 C23 S1 Ru1 35.39(16)
C30 C29 S1 O1 -63.15(13)
C30 C29 S1 C23 -174.13(12)
C30 C29 S1 Ru1 66.05(13)
C2 C3 Ru1 C6 66.00(11)
C4 C3 Ru1 C6 -64.29(10)
C2 C3 Ru1 C7 30.25(10)
C4 C3 Ru1 C7 -100.04(11)
C2 C3 Ru1 C4 130.29(15)
C4 C3 Ru1 C2 -130.29(15)
C2 C3 Ru1 S1 -46.88(11)
C4 C3 Ru1 S1 -177.17(8)
C2 C3 Ru1 C5 102.78(11)
C4 C3 Ru1 C5 -27.51(10)
C2 C3 Ru1 P1 -138.00(10)
C4 C3 Ru1 P1 91.71(10)
C2 C3 Ru1 Cl1 137.77(10)
C4 C3 Ru1 Cl1 7.48(16)
C7 C6 Ru1 C3 -65.09(11)
C5 C6 Ru1 C3 65.98(11)
C5 C6 Ru1 C7 131.08(16)
C7 C6 Ru1 C4 -102.11(12)
C5 C6 Ru1 C4 28.97(10)
C7 C6 Ru1 C2 -28.42(11)
C5 C6 Ru1 C2 102.66(11)
C7 C6 Ru1 S1 52.67(11)
C5 C6 Ru1 S1 -176.25(8)
C7 C6 Ru1 C5 -131.08(16)
C7 C6 Ru1 P1 -138.97(11)
C5 C6 Ru1 P1 -7.89(18)
C7 C6 Ru1 Cl1 142.85(10)
C5 C6 Ru1 Cl1 -86.07(10)
C6 C7 Ru1 C3 103.34(12)
C2 C7 Ru1 C3 -30.15(10)
C2 C7 Ru1 C6 -133.49(16)
C6 C7 Ru1 C4 65.56(11)
C2 C7 Ru1 C4 -67.93(11)
C6 C7 Ru1 C2 133.49(16)
C6 C7 Ru1 S1 -134.21(10)
C2 C7 Ru1 S1 92.30(10)
C6 C7 Ru1 C5 29.79(10)
C2 C7 Ru1 C5 -103.69(11)
C6 C7 Ru1 P1 134.72(12)
C2 C7 Ru1 P1 1.23(19)
C6 C7 Ru1 Cl1 -43.93(12)
C2 C7 Ru1 Cl1 -177.42(8)
C5 C4 Ru1 C3 -133.40(15)
C5 C4 Ru1 C6 -29.95(10)
C3 C4 Ru1 C6 103.45(11)
C5 C4 Ru1 C7 -66.11(11)
C3 C4 Ru1 C7 67.29(11)
C5 C4 Ru1 C2 -103.51(11)
C3 C4 Ru1 C2 29.89(10)
C5 C4 Ru1 S1 -127.06(12)
C3 C4 Ru1 S1 6.34(18)
C3 C4 Ru1 C5 133.40(15)
C5 C4 Ru1 P1 135.33(10)
C3 C4 Ru1 P1 -91.26(10)
C5 C4 Ru1 Cl1 50.60(11)
C3 C4 Ru1 Cl1 -175.99(9)
C7 C2 Ru1 C3 130.01(15)
C1 C2 Ru1 C3 -115.3(2)
C3 C2 Ru1 C6 -102.23(11)
C7 C2 Ru1 C6 27.78(10)
C1 C2 Ru1 C6 142.5(2)
C3 C2 Ru1 C7 -130.01(15)
C1 C2 Ru1 C7 114.7(2)
C3 C2 Ru1 C4 -30.32(10)
C7 C2 Ru1 C4 99.69(11)
C1 C2 Ru1 C4 -145.6(2)
C3 C2 Ru1 S1 140.78(10)
C7 C2 Ru1 S1 -89.21(10)
C1 C2 Ru1 S1 25.53(18)
C3 C2 Ru1 C5 -65.57(11)
C7 C2 Ru1 C5 64.44(10)
C1 C2 Ru1 C5 179.2(2)
C3 C2 Ru1 P1 50.55(11)
C7 C2 Ru1 P1 -179.45(8)
C1 C2 Ru1 P1 -64.70(19)
C3 C2 Ru1 Cl1 -124.42(12)
C7 C2 Ru1 Cl1 5.59(18)
C1 C2 Ru1 Cl1 120.33(17)
O1 S1 Ru1 C3 -15.90(8)
C23 S1 Ru1 C3 106.33(8)
C29 S1 Ru1 C3 -140.07(8)
O1 S1 Ru1 C6 -106.49(8)
C23 S1 Ru1 C6 15.75(8)
C29 S1 Ru1 C6 129.35(8)
O1 S1 Ru1 C7 -78.65(8)
C23 S1 Ru1 C7 43.59(8)
C29 S1 Ru1 C7 157.19(8)
O1 S1 Ru1 C4 -20.34(14)
C23 S1 Ru1 C4 101.90(13)
C29 S1 Ru1 C4 -144.50(13)
O1 S1 Ru1 C2 -41.80(8)
C23 S1 Ru1 C2 80.44(8)
C29 S1 Ru1 C2 -165.96(8)
O1 S1 Ru1 C5 -111.34(11)
C23 S1 Ru1 C5 10.90(12)
C29 S1 Ru1 C5 124.50(11)
O1 S1 Ru1 P1 78.40(6)
C23 S1 Ru1 P1 -159.37(6)
C29 S1 Ru1 P1 -45.77(7)
O1 S1 Ru1 Cl1 161.81(6)
C23 S1 Ru1 Cl1 -75.96(6)
C29 S1 Ru1 Cl1 37.64(7)
C4 C5 Ru1 C3 28.77(10)
C6 C5 Ru1 C3 -102.20(11)
C8 C5 Ru1 C3 146.67(18)
C4 C5 Ru1 C6 130.97(15)
C8 C5 Ru1 C6 -111.1(2)
C4 C5 Ru1 C7 101.83(11)
C6 C5 Ru1 C7 -29.14(10)
C8 C5 Ru1 C7 -140.27(18)
C6 C5 Ru1 C4 -130.97(15)
C8 C5 Ru1 C4 117.9(2)
C4 C5 Ru1 C2 65.31(11)
C6 C5 Ru1 C2 -65.66(11)
C8 C5 Ru1 C2 -176.79(17)
C4 C5 Ru1 S1 138.27(10)
C6 C5 Ru1 S1 7.31(16)
C8 C5 Ru1 S1 -103.82(16)
C4 C5 Ru1 P1 -52.81(11)
C6 C5 Ru1 P1 176.22(9)
C8 C5 Ru1 P1 65.10(17)
C4 C5 Ru1 Cl1 -134.80(10)
C6 C5 Ru1 Cl1 94.23(10)
C8 C5 Ru1 Cl1 -16.90(16)
C11 P1 Ru1 C3 -80.36(8)
C17 P1 Ru1 C3 41.91(8)
C31 P1 Ru1 C3 161.47(8)
C11 P1 Ru1 C6 -9.97(13)
C17 P1 Ru1 C6 112.30(13)
C31 P1 Ru1 C6 -128.15(13)
C11 P1 Ru1 C7 -108.78(13)
C17 P1 Ru1 C7 13.49(14)
C31 P1 Ru1 C7 133.05(13)
C11 P1 Ru1 C4 -43.00(8)
C17 P1 Ru1 C4 79.28(8)
C31 P1 Ru1 C4 -161.17(8)
C11 P1 Ru1 C2 -107.93(8)
C17 P1 Ru1 C2 14.35(8)
C31 P1 Ru1 C2 133.90(8)
C11 P1 Ru1 S1 159.55(6)
C17 P1 Ru1 S1 -78.18(7)
C31 P1 Ru1 S1 41.38(6)
C11 P1 Ru1 C5 -15.34(8)
C17 P1 Ru1 C5 106.94(8)
C31 P1 Ru1 C5 -133.51(8)
C11 P1 Ru1 Cl1 70.04(6)
C17 P1 Ru1 Cl1 -167.69(7)
C31 P1 Ru1 Cl1 -48.13(6)
